data_9017749
loop_
_publ_author_name
'Nagashima, M.'
'Mitani, K.'
'Akasaka, M.'

_publ_section_title
;
 Structural variation of babingtonite depending on cation
 distribution at the octahedral sites
 Note: Sample 4
;
_journal_name_full 'Mineralogy and Petrology'
_journal_page_first 287
_journal_page_last 301
_journal_volume 108
_journal_year 2014
_chemical_compound_source 'Baveno quarry, Italy'
_chemical_formula_sum 'Al0.05 Ca2 Fe1.74 H Mg0.03 Mn0.18 O15 Si5'
_chemical_name_mineral Babingtonite
_space_group_IT_number 2
_space_group_name_Hall '-P 1'
_space_group_name_H-M_alt 'P -1'
_symmetry_space_group_name_H-M 'P -1'
_cell_angle_alpha 91.589
_cell_angle_beta 93.873
_cell_angle_gamma 104.208
_cell_length_a 7.4692
_cell_length_b 11.6315
_cell_length_c 6.6865
_cell_formula_units_Z 2
_cell_volume 561.264
_database_code_amcsd 0020455
_exptl_crystal_density_diffrn 3.377
_cod_data_source_file inputs/fixed/downloads/18/18712.cif
_cod_data_source_block 18712
_cod_original_formula_sum 'Ca2 Fe1.74 Mn.18 Mg.03 Al.05 Si5 O15 H'
_cod_database_code 9017749

loop_
_space_group_symop_operation_xyz
x,y,z
-x,-y,-z

loop_
_atom_site_aniso_label
_atom_site_aniso_U_11
_atom_site_aniso_U_22
_atom_site_aniso_U_33
_atom_site_aniso_U_12
_atom_site_aniso_U_13
_atom_site_aniso_U_23
Ca1 0.01489 0.00804 0.00849 0.00184 0.00157 -0.00076
Ca2 0.00777 0.00960 0.01010 0.00124 0.00056 -0.00279
Fe1 0.00711 0.00683 0.00727 0.00165 0.00095 -0.00012
Mn1 0.00711 0.00683 0.00727 0.00165 0.00095 -0.00012
Mg1 0.00711 0.00683 0.00727 0.00165 0.00095 -0.00012
Fe2 0.00620 0.00555 0.00683 0.00130 0.00026 -0.00015
Al2 0.00620 0.00555 0.00683 0.00130 0.00026 -0.00015
Si1 0.00838 0.00569 0.00621 0.00138 -0.00021 -0.00023
Si2 0.00601 0.00579 0.00590 0.00075 0.00017 0.00003
Si3 0.00544 0.00564 0.00596 0.00123 0.00049 0.00016
Si4 0.00660 0.00535 0.00587 0.00124 0.00043 -0.00012
Si5 0.00619 0.00610 0.00755 0.00191 0.00088 0.00013
O1 0.01730 0.00970 0.00840 -0.00150 0.00220 0.00110
O2 0.00970 0.00930 0.00770 0.00360 -0.00050 0.00000
O3 0.01150 0.00540 0.01170 0.00050 -0.00260 -0.00010
O4 0.00780 0.00810 0.00780 0.00180 -0.00080 0.00050
O5 0.00990 0.01040 0.00810 0.00170 0.00140 -0.00210
O6 0.00690 0.00980 0.00850 0.00020 0.00160 0.00190
O7 0.00770 0.00770 0.01190 0.00290 0.00160 -0.00070
O8 0.00840 0.01030 0.00710 0.00250 -0.00060 0.00130
O9 0.00920 0.00540 0.00970 0.00090 -0.00060 -0.00040
O10 0.00850 0.00970 0.00770 0.00300 -0.00020 0.00140
O11 0.01310 0.00830 0.00760 0.00090 0.00230 -0.00190
O12 0.00720 0.00990 0.00930 0.00210 0.00170 0.00260
O13 0.00870 0.00990 0.01370 0.00380 0.00300 0.00070
O14 0.00860 0.00900 0.00950 0.00040 -0.00140 0.00170
O15 0.01100 0.00770 0.01350 0.00230 0.00050 -0.00300

loop_
_atom_site_label
_atom_site_fract_x
_atom_site_fract_y
_atom_site_fract_z
_atom_site_occupancy
_atom_site_U_iso_or_equiv
Ca1 0.78156 0.94201 0.14271 1.00000 0.01064
Ca2 0.23777 0.52038 0.30389 1.00000 0.00939
Fe1 0.59369 0.64387 0.06104 0.79000 0.00707
Mn1 0.59369 0.64387 0.06104 0.18000 0.00707
Mg1 0.59369 0.64387 0.06104 0.03000 0.00707
Fe2 0.04680 0.23543 0.18422 0.95000 0.00624
Al2 0.04680 0.23543 0.18422 0.05000 0.00624
Si1 0.28794 0.05319 0.34079 1.00000 0.00687
Si2 0.46055 0.31338 0.42469 1.00000 0.00604
Si3 0.80624 0.44523 0.20966 1.00000 0.00570
Si4 0.98731 0.71346 0.31033 1.00000 0.00599
Si5 0.32676 0.83559 0.10615 1.00000 0.00654
O1 0.19809 0.98721 0.53408 1.00000 0.01257
O2 0.12989 0.08024 0.18403 1.00000 0.00876
O3 0.43365 0.17100 0.43637 1.00000 0.01000
O4 0.31675 0.33830 0.24607 1.00000 0.00799
O5 0.54994 0.62038 0.36552 1.00000 0.00964
O6 0.67764 0.37058 0.37303 1.00000 0.00864
O7 0.96949 0.38460 0.15739 1.00000 0.00888
O8 0.67810 0.47525 0.02639 1.00000 0.00859
O9 0.92548 0.56873 0.33837 1.00000 0.00834
O10 0.87188 0.75529 0.12462 1.00000 0.00854
O11 0.02167 0.22090 0.47826 1.00000 0.00995
O12 0.20424 0.73696 0.25061 1.00000 0.00872
O13 0.50981 0.79850 0.05588 1.00000 0.01040
O14 0.80579 0.14242 0.08227 1.00000 0.00944
O15 0.39450 0.96738 0.22519 1.00000 0.01083
H1 0.11900 0.90620 0.51900 1.00000 0.05000

loop_
_cod_related_entry_id
_cod_related_entry_database
_cod_related_entry_code
1 AMCSD 0020455
